data_4310460
loop_
_publ_author_name
'Sou Kamimura'
'Shigeki Kuwata'
'Masakazu Iwasaki'
'Youichi Ishii'

_publ_contact_author_address
;
     Department of Applied Chemistry, Faculty of Science and Engineering,
     Chuo University, Kasuga, Bunkyo-ku, Tokyo 112-8551, Japan
;
_publ_contact_author_email ' ishii@chem.chuo-u.ac.jp '
_publ_contact_author_fax ' +81-3-3817-1895 '
_publ_contact_author_name ' Youichi Ishii'
_publ_contact_author_phone ' +81-3-3817-1901 '
_publ_section_title
;
 Synthesis and Characterization of Cyclotetraphosphato Complexes of Rh(I),
 Ir(I), Ru(II), and Pd(II)
;
_journal_name_full 'Inorganic Chemistry'
_journal_page_first 399
_journal_page_last 401
_journal_paper_doi 10.1021/ic0350382
_journal_volume 43
_journal_year 2004
_chemical_formula_moiety 'C78 H64 Cl2 Ir2 N2 O16 P8 '
_chemical_formula_sum 'C78 H64 Cl2 Ir2 N2 O16 P8'
_chemical_formula_weight 1988.50
_space_group_IT_number 2
_symmetry_cell_setting triclinic
_symmetry_Int_Tables_number 2
_symmetry_space_group_name_Hall '-P 1'
_symmetry_space_group_name_H-M 'P -1'
_audit_creation_date 'Mon Apr  7 22:36:57 2003'
_audit_creation_method 'by teXsan'
_cell_angle_alpha 76.05(3)
_cell_angle_beta 87.91(2)
_cell_angle_gamma 88.59(3)
_cell_formula_units_Z 1
_cell_length_a 11.480(3)
_cell_length_b 12.974(4)
_cell_length_c 13.437(4)
_cell_measurement_reflns_used 17829
_cell_measurement_temperature 108.1
_cell_measurement_theta_max 27.4
_cell_measurement_theta_min 3.1
_cell_volume 1940.8(10)
_computing_cell_refinement PROCESS-AUTO
_computing_data_collection PROCESS-AUTO
_computing_data_reduction CrystalStructure
_computing_publication_material 'CrystalStructure Ver. 3.00'
_computing_structure_refinement CRYSTALS
_computing_structure_solution SIR92
_diffrn_detector_area_resol_mean 10.00
_diffrn_measured_fraction_theta_full 0.9835
_diffrn_measured_fraction_theta_max 0.9835
_diffrn_measurement_device_type 'Rigaku RAXIS-RAPID'
_diffrn_measurement_method \w
_diffrn_radiation_type 'Mo K\a'
_diffrn_radiation_wavelength 0.7107
_diffrn_reflns_av_R_equivalents 0.074
_diffrn_reflns_limit_h_max 14
_diffrn_reflns_limit_h_min -14
_diffrn_reflns_limit_k_max 16
_diffrn_reflns_limit_k_min -16
_diffrn_reflns_limit_l_max 16
_diffrn_reflns_limit_l_min -17
_diffrn_reflns_number 18698
_diffrn_reflns_theta_full 27.43
_diffrn_reflns_theta_max 27.43
_exptl_absorpt_coefficient_mu 3.736
_exptl_absorpt_correction_T_max 0.474
_exptl_absorpt_correction_T_min 0.080
_exptl_absorpt_correction_type integration
_exptl_absorpt_process_details
;
     Higashi, T. (1999). Program for Absorption Correction.
     Rigaku Corporation, Tokyo, Japan.
;
_exptl_crystal_colour colorless
_exptl_crystal_density_diffrn 1.701
_exptl_crystal_density_method 'not measured'
_exptl_crystal_description block
_exptl_crystal_F_000 982.00
_exptl_crystal_size_max 0.40
_exptl_crystal_size_mid 0.30
_exptl_crystal_size_min 0.20
_refine_diff_density_max 4.24
_refine_diff_density_min -2.64
_refine_ls_extinction_method none
_refine_ls_goodness_of_fit_ref 1.020
_refine_ls_hydrogen_treatment refall
_refine_ls_number_parameters 519
_refine_ls_number_reflns 6739
_refine_ls_R_factor_gt 0.0610
_refine_ls_shift/su_max 0.0030
_refine_ls_structure_factor_coef F
_refine_ls_weighting_details 'w = 1/[0.0004Fo^2^ + 3.0000\s^2^(Fo) + 0.5000]'
_refine_ls_weighting_scheme calc
_refine_ls_wR_factor_ref 0.0780
_reflns_number_gt 6739
_reflns_number_total 8711
_cod_data_source_file ic0350382si20031208_102540_3.cif
_cod_data_source_block (PPN)2[{Ir(CO)2}2(P4O12)](3)
_cod_original_cell_volume 1940.7(1)
_cod_original_sg_symbol_H-M 'P -1 '
_cod_original_formula_sum 'C78 H64 Cl2 Ir2 N2 O16 P8 '
_cod_database_code 4310460
_reflns_threshold_criterion F^2^>3.0\s(F^2^)

loop_
_symmetry_equiv_pos_as_xyz
x,y,z
-x,-y,-z

loop_
_atom_site_label
_atom_site_type_symbol
_atom_site_fract_x
_atom_site_fract_y
_atom_site_fract_z
_atom_site_U_iso_or_equiv
_atom_site_adp_type
_atom_site_occupancy
_atom_site_symmetry_multiplicity
_atom_site_calc_flag
_atom_site_refinement_flags
_atom_site_disorder_assembly
_atom_site_disorder_group
Ir1 Ir 0.55977(4) 0.83996(3) 0.26751(3) 0.02667(9) Uani 1.00 1 d . . .
Cl1 Cl 0.3362(6) 0.4348(5) 0.4789(5) 0.118(2) Uani 1.00 1 d . . .
P1 P 0.5794(2) 0.8598(2) 0.0249(2) 0.0261(6) Uani 1.00 1 d . . .
P2 P 0.3554(2) 0.9277(2) 0.1015(2) 0.0246(6) Uani 1.00 1 d . . .
P3 P 1.1435(2) 0.3226(2) 0.2213(2) 0.0254(6) Uani 1.00 1 d . . .
P4 P 0.9154(2) 0.3032(2) 0.3282(2) 0.0270(6) Uani 1.00 1 d . . .
O1 O 0.6241(6) 0.8892(5) 0.1184(5) 0.026(2) Uani 1.00 1 d . . .
O2 O 0.4011(6) 0.8897(6) 0.2082(5) 0.032(2) Uani 1.00 1 d . . .
O3 O 0.6010(6) 0.7532(5) 0.0089(6) 0.035(2) Uani 1.00 1 d . . .
O4 O 0.4409(5) 0.8870(5) 0.0217(5) 0.025(2) Uani 1.00 1 d . . .
O5 O 0.2353(6) 0.9034(6) 0.0865(6) 0.035(2) Uani 1.00 1 d . . .
O6 O 0.3730(6) 1.0538(5) 0.0725(5) 0.029(2) Uani 1.00 1 d . . .
O7 O 0.7900(8) 0.7597(7) 0.3513(7) 0.051(3) Uani 1.00 1 d . . .
O8 O 0.4578(7) 0.7839(7) 0.4793(6) 0.042(2) Uani 1.00 1 d . . .
N1 N 1.0412(8) 0.3507(7) 0.2929(6) 0.030(2) Uani 1.00 1 d . . .
C1 C 0.701(1) 0.7905(9) 0.3195(8) 0.035(3) Uani 1.00 1 d . . .
C2 C 0.4981(9) 0.8065(8) 0.3979(8) 0.028(2) Uani 1.00 1 d . . .
C3 C 1.2449(9) 0.2269(8) 0.2922(8) 0.031(3) Uani 1.00 1 d . . .
C4 C 1.219(1) 0.1776(9) 0.3950(9) 0.042(3) Uani 1.00 1 d . . .
C5 C 1.295(1) 0.0975(9) 0.448(1) 0.049(3) Uani 1.00 1 d . . .
C6 C 1.394(2) 0.071(1) 0.398(1) 0.065(5) Uani 1.00 1 d . . .
C7 C 1.422(1) 0.122(1) 0.296(1) 0.053(4) Uani 1.00 1 d . . .
C8 C 1.347(1) 0.2014(9) 0.2437(9) 0.040(3) Uani 1.00 1 d . . .
C9 C 1.2233(8) 0.4408(8) 0.1629(7) 0.027(2) Uani 1.00 1 d . . .
C10 C 1.230(1) 0.5210(8) 0.2194(9) 0.035(3) Uani 1.00 1 d . . .
C11 C 1.298(1) 0.6094(8) 0.176(1) 0.039(3) Uani 1.00 1 d . . .
C12 C 1.3529(9) 0.6206(9) 0.0822(9) 0.040(3) Uani 1.00 1 d . . .
C13 C 1.344(1) 0.5448(9) 0.0285(9) 0.041(3) Uani 1.00 1 d . . .
C14 C 1.280(1) 0.4527(8) 0.0693(9) 0.035(3) Uani 1.00 1 d . . .
C15 C 1.0953(8) 0.2716(8) 0.1166(7) 0.027(2) Uani 1.00 1 d . . .
C16 C 1.0240(9) 0.3367(8) 0.0451(8) 0.033(3) Uani 1.00 1 d . . .
C17 C 0.9795(9) 0.3010(9) -0.0348(8) 0.034(3) Uani 1.00 1 d . . .
C18 C 1.0067(9) 0.199(1) -0.0437(8) 0.038(3) Uani 1.00 1 d . . .
C19 C 1.0780(9) 0.1319(9) 0.0267(8) 0.032(3) Uani 1.00 1 d . . .
C20 C 1.1211(8) 0.1686(8) 0.1076(7) 0.028(2) Uani 1.00 1 d . . .
C21 C 0.9016(9) 0.2739(8) 0.4656(7) 0.029(2) Uani 1.00 1 d . . .
C22 C 0.824(1) 0.196(1) 0.5208(8) 0.042(3) Uani 1.00 1 d . . .
C23 C 0.812(1) 0.177(1) 0.6263(9) 0.050(3) Uani 1.00 1 d . . .
C24 C 0.873(1) 0.237(1) 0.6775(9) 0.049(3) Uani 1.00 1 d . . .
C25 C 0.950(1) 0.313(1) 0.6245(9) 0.050(4) Uani 1.00 1 d . . .
C26 C 0.965(1) 0.332(1) 0.5196(8) 0.039(3) Uani 1.00 1 d . . .
C27 C 0.8830(9) 0.1848(8) 0.2878(8) 0.029(2) Uani 1.00 1 d . . .
C28 C 0.9325(9) 0.0875(8) 0.3371(9) 0.035(3) Uani 1.00 1 d . . .
C29 C 0.918(1) -0.0019(9) 0.301(1) 0.042(3) Uani 1.00 1 d . . .
C30 C 0.855(1) 0.005(1) 0.2138(9) 0.044(3) Uani 1.00 1 d . . .
C31 C 0.804(1) 0.1010(9) 0.1638(9) 0.039(3) Uani 1.00 1 d . . .
C32 C 0.8179(9) 0.1904(9) 0.2017(8) 0.035(3) Uani 1.00 1 d . . .
C33 C 0.8040(9) 0.4013(8) 0.2800(7) 0.029(2) Uani 1.00 1 d . . .
C34 C 0.6862(9) 0.3767(9) 0.2993(8) 0.035(3) Uani 1.00 1 d . . .
C35 C 0.601(1) 0.4532(9) 0.2618(9) 0.041(3) Uani 1.00 1 d . . .
C36 C 0.634(1) 0.5545(9) 0.2084(9) 0.041(3) Uani 1.00 1 d . . .
C37 C 0.750(1) 0.5796(9) 0.1881(8) 0.039(3) Uani 1.00 1 d . . .
C38 C 0.837(1) 0.5022(8) 0.2238(8) 0.032(3) Uani 1.00 1 d . . .
C39 C 0.448(3) 0.528(1) 0.477(1) 0.127(9) Uani 1.00 1 d . . .
H1 H 1.153(1) 0.1993(9) 0.4290(9) 0.050(3) Uiso 1.00 1 c . . .
H2 H 1.277(1) 0.0626(9) 0.517(1) 0.057(4) Uiso 1.00 1 c . . .
H3 H 1.443(2) 0.015(1) 0.434(1) 0.082(6) Uiso 1.00 1 c . . .
H4 H 1.490(1) 0.102(1) 0.262(1) 0.066(5) Uiso 1.00 1 c . . .
H5 H 1.366(1) 0.2394(9) 0.1756(9) 0.050(3) Uiso 1.00 1 c . . .
H6 H 1.190(1) 0.5142(8) 0.2838(9) 0.042(3) Uiso 1.00 1 c . . .
H7 H 1.306(1) 0.6627(8) 0.213(1) 0.048(3) Uiso 1.00 1 c . . .
H8 H 1.3978(9) 0.6819(9) 0.0539(9) 0.047(3) Uiso 1.00 1 c . . .
H9 H 1.381(1) 0.5546(9) -0.0375(9) 0.048(3) Uiso 1.00 1 c . . .
H10 H 1.277(1) 0.3989(8) 0.0325(9) 0.042(3) Uiso 1.00 1 c . . .
H11 H 1.0052(9) 0.4065(8) 0.0519(8) 0.038(3) Uiso 1.00 1 c . . .
H12 H 0.9314(9) 0.3464(9) -0.0834(8) 0.039(3) Uiso 1.00 1 c . . .
H13 H 0.9755(9) 0.174(1) -0.0980(8) 0.046(3) Uiso 1.00 1 c . . .
H14 H 1.0983(9) 0.0628(9) 0.0190(8) 0.039(3) Uiso 1.00 1 c . . .
H15 H 1.1676(8) 0.1230(8) 0.1576(7) 0.033(3) Uiso 1.00 1 c . . .
H16 H 0.780(1) 0.157(1) 0.4844(8) 0.048(3) Uiso 1.00 1 c . . .
H17 H 0.761(1) 0.124(1) 0.6626(9) 0.056(4) Uiso 1.00 1 c . . .
H18 H 0.863(1) 0.225(1) 0.7499(9) 0.059(4) Uiso 1.00 1 c . . .
H19 H 0.992(1) 0.353(1) 0.6610(9) 0.063(4) Uiso 1.00 1 c . . .
H20 H 1.018(1) 0.384(1) 0.4840(8) 0.047(3) Uiso 1.00 1 c . . .
H21 H 0.9756(9) 0.0831(8) 0.3971(9) 0.042(3) Uiso 1.00 1 c . . .
H22 H 0.952(1) -0.0678(9) 0.335(1) 0.050(3) Uiso 1.00 1 c . . .
H23 H 0.847(1) -0.056(1) 0.1875(9) 0.055(4) Uiso 1.00 1 c . . .
H24 H 0.759(1) 0.1050(9) 0.1050(9) 0.048(3) Uiso 1.00 1 c . . .
H25 H 0.7834(9) 0.2563(9) 0.1681(8) 0.041(3) Uiso 1.00 1 c . . .
H26 H 0.6648(9) 0.3079(9) 0.3376(8) 0.041(3) Uiso 1.00 1 c . . .
H27 H 0.521(1) 0.4369(9) 0.2725(9) 0.049(3) Uiso 1.00 1 c . . .
H28 H 0.576(1) 0.6070(9) 0.1849(9) 0.048(3) Uiso 1.00 1 c . . .
H29 H 0.771(1) 0.6492(9) 0.1518(8) 0.047(3) Uiso 1.00 1 c . . .
H30 H 0.917(1) 0.5173(8) 0.2088(8) 0.038(3) Uiso 1.00 1 c . . .
H31 H 0.465(3) 0.566(1) 0.408(1) 0.15(1) Uiso 1.00 1 c . . .
H32 H 0.423(3) 0.577(1) 0.516(1) 0.15(1) Uiso 1.00 1 c . . .

loop_
_atom_site_aniso_label
_atom_site_aniso_U_11
_atom_site_aniso_U_22
_atom_site_aniso_U_33
_atom_site_aniso_U_12
_atom_site_aniso_U_13
_atom_site_aniso_U_23
Ir1 0.0286(2) 0.0261(2) 0.0231(2) 0.0003(1) 0.0004(1) -0.0018(1)
Cl1 0.137(5) 0.097(4) 0.097(4) -0.028(4) -0.031(4) 0.026(3)
P1 0.029(1) 0.020(1) 0.027(1) -0.0017(9) 0.007(1) -0.0026(9)
P2 0.026(1) 0.022(1) 0.024(1) 0.0003(9) 0.0024(9) -0.0019(9)
P3 0.029(1) 0.024(1) 0.023(1) 0.000(1) 0.0024(9) -0.0043(9)
P4 0.032(1) 0.028(1) 0.020(1) -0.001(1) 0.0042(9) -0.0044(9)
O1 0.024(3) 0.033(4) 0.023(3) -0.003(3) 0.001(3) -0.010(3)
O2 0.031(4) 0.035(4) 0.027(4) 0.008(3) 0.003(3) -0.001(3)
O3 0.037(4) 0.026(3) 0.040(4) 0.001(3) 0.008(3) -0.005(3)
O4 0.023(3) 0.029(3) 0.023(3) -0.001(3) 0.002(3) -0.005(3)
O5 0.034(4) 0.030(4) 0.041(4) -0.007(3) 0.003(3) -0.008(3)
O6 0.037(4) 0.018(3) 0.032(4) 0.001(3) 0.013(3) -0.005(3)
O7 0.041(5) 0.059(5) 0.048(5) 0.004(4) -0.009(4) -0.003(4)
O8 0.038(4) 0.054(5) 0.033(4) -0.012(4) -0.004(3) -0.010(4)
N1 0.037(5) 0.029(4) 0.027(4) -0.003(4) 0.006(3) -0.014(3)
C1 0.036(6) 0.041(6) 0.026(5) 0.001(5) -0.008(4) -0.005(4)
C2 0.034(5) 0.027(5) 0.027(5) -0.007(4) -0.006(4) -0.013(4)
C3 0.038(5) 0.028(5) 0.030(5) 0.004(4) -0.009(4) -0.011(4)
C4 0.055(7) 0.037(6) 0.033(6) -0.002(5) -0.013(5) -0.005(5)
C5 0.078(9) 0.029(5) 0.037(6) 0.006(6) -0.023(6) -0.001(5)
C6 0.10(1) 0.042(7) 0.064(9) 0.026(7) -0.049(9) -0.027(7)
C7 0.058(8) 0.054(7) 0.054(8) 0.024(6) -0.029(6) -0.026(6)
C8 0.040(6) 0.043(6) 0.042(6) 0.012(5) -0.009(5) -0.018(5)
C9 0.025(4) 0.025(5) 0.029(5) -0.000(4) -0.002(4) -0.005(4)
C10 0.038(6) 0.023(5) 0.044(6) 0.008(4) -0.002(5) -0.011(4)
C11 0.043(6) 0.021(5) 0.055(7) -0.001(4) -0.007(5) -0.014(5)
C12 0.032(5) 0.030(5) 0.055(7) -0.008(4) 0.017(5) -0.008(5)
C13 0.035(6) 0.042(6) 0.043(6) -0.009(5) 0.014(5) -0.008(5)
C14 0.042(6) 0.025(5) 0.039(6) -0.007(4) 0.012(5) -0.012(4)
C15 0.029(5) 0.028(5) 0.022(4) -0.003(4) 0.006(4) -0.001(4)
C16 0.035(5) 0.028(5) 0.031(5) -0.003(4) -0.000(4) -0.000(4)
C17 0.034(5) 0.042(6) 0.022(5) -0.002(4) -0.002(4) 0.002(4)
C18 0.034(5) 0.055(7) 0.026(5) -0.005(5) -0.002(4) -0.006(5)
C19 0.029(5) 0.037(5) 0.032(5) -0.006(4) 0.003(4) -0.011(4)
C20 0.025(5) 0.034(5) 0.024(4) -0.002(4) 0.000(4) -0.004(4)
C21 0.031(5) 0.036(5) 0.019(4) 0.006(4) -0.000(4) -0.007(4)
C22 0.032(6) 0.059(7) 0.029(5) 0.005(5) 0.001(4) -0.004(5)
C23 0.036(6) 0.074(9) 0.029(6) 0.005(6) 0.009(5) 0.006(6)
C24 0.048(7) 0.079(9) 0.022(5) 0.026(6) -0.002(5) -0.014(6)
C25 0.043(7) 0.079(9) 0.035(6) 0.012(6) -0.007(5) -0.025(6)
C26 0.037(6) 0.048(6) 0.032(5) 0.002(5) 0.001(4) -0.011(5)
C27 0.028(5) 0.030(5) 0.029(5) -0.009(4) 0.005(4) -0.005(4)
C28 0.034(5) 0.032(5) 0.038(6) -0.004(4) 0.001(4) -0.008(4)
C29 0.045(6) 0.026(5) 0.053(7) 0.002(5) 0.007(5) -0.008(5)
C30 0.049(7) 0.044(6) 0.046(7) -0.011(5) 0.015(5) -0.024(5)
C31 0.044(6) 0.041(6) 0.034(6) -0.009(5) 0.003(5) -0.015(5)
C32 0.033(5) 0.041(6) 0.029(5) -0.002(4) 0.001(4) -0.003(4)
C33 0.039(5) 0.030(5) 0.019(4) 0.002(4) 0.004(4) -0.007(4)
C34 0.038(6) 0.033(5) 0.031(5) 0.006(4) 0.006(4) -0.005(4)
C35 0.037(6) 0.043(6) 0.042(6) 0.009(5) 0.003(5) -0.008(5)
C36 0.050(7) 0.034(6) 0.036(6) 0.010(5) -0.004(5) -0.005(5)
C37 0.051(7) 0.035(6) 0.031(5) 0.008(5) -0.004(5) -0.009(4)
C38 0.039(6) 0.031(5) 0.026(5) -0.003(4) 0.003(4) -0.007(4)
C39 0.30(4) 0.037(9) 0.034(9) -0.03(1) 0.05(1) -0.003(6)

loop_
_atom_type_symbol
_atom_type_description
_atom_type_scat_dispersion_real
_atom_type_scat_dispersion_imag
_atom_type_scat_source
C C 0.006 0.003
;
International Tables for Crystallography
(1992, Vol. C, Tables 4.2.6.8 and 6.1.1.4)
;
H H 0.000 0.000
;
International Tables for Crystallography
(1992, Vol. C, Table 6.1.1.4)
;
P P 0.125 0.123
;
International Tables for Crystallography
(1992, Vol. C, Tables 4.2.6.8 and 6.1.1.4)
;
Cl Cl 0.174 0.200
;
International Tables for Crystallography
(1992, Vol. C, Tables 4.2.6.8 and 6.1.1.4)
;
N N 0.011 0.006
;
International Tables for Crystallography
(1992, Vol. C, Tables 4.2.6.8 and 6.1.1.4)
;
O O 0.017 0.010
;
International Tables for Crystallography
(1992, Vol. C, Tables 4.2.6.8 and 6.1.1.4)
;
Ir Ir -1.703 8.390
;
International Tables for Crystallography
(1992, Vol. C, Tables 4.2.6.8 and 6.1.1.4)
;

loop_
_geom_angle_atom_site_label_1
_geom_angle_site_symmetry_1
_geom_angle_atom_site_label_2
_geom_angle_site_symmetry_2
_geom_angle_atom_site_label_3
_geom_angle_site_symmetry_3
_geom_angle
_geom_angle_publ_flag
O1 . Ir1 . O2 . 85.6(3) yes
O1 . Ir1 . C1 . 94.2(4) yes
O2 . Ir1 . C1 . 177.8(4) yes
O1 . Ir1 . C2 . 175.7(4) yes
O2 . Ir1 . C2 . 91.8(4) yes
C1 . Ir1 . C2 . 88.5(5) yes
O1 . P1 . O3 . 120.4(4) yes
O1 . P1 . O4 . 107.0(4) yes
O3 . P1 . O4 . 109.9(4) yes
O2 . P2 . O4 . 109.5(4) yes
O2 . P2 . O5 . 117.2(4) yes
O4 . P2 . O5 . 110.3(4) yes
O2 . P2 . O6 . 105.0(4) yes
O4 . P2 . O6 . 103.7(3) yes
O5 . P2 . O6 . 110.2(4) yes
N1 . P3 . C3 . 111.9(5) yes
N1 . P3 . C9 . 109.6(4) yes
C3 . P3 . C9 . 107.7(5) yes
N1 . P3 . C15 . 114.1(4) yes
C3 . P3 . C15 . 107.5(5) yes
C9 . P3 . C15 . 105.7(4) yes
N1 . P4 . C21 . 109.2(5) yes
N1 . P4 . C27 . 115.0(4) yes
C21 . P4 . C27 . 108.1(5) yes
N1 . P4 . C33 . 110.0(5) yes
C21 . P4 . C33 . 106.6(4) yes
C27 . P4 . C33 . 107.6(5) yes
Ir1 . O1 . P1 . 127.0(4) yes
Ir1 . O2 . P2 . 135.0(4) yes
P1 . O4 . P2 . 130.9(4) yes
P3 . N1 . P4 . 134.3(5) yes
Ir1 . C1 . O7 . 179.5(10) yes
Ir1 . C2 . O8 . 178.5(8) yes
P3 . C3 . C4 . 119.7(9) yes
P3 . C3 . C8 . 119.7(8) yes
C4 . C3 . C8 . 120.6(10) yes
C3 . C4 . C5 . 119.4(12) yes
C4 . C5 . C6 . 119.4(12) yes
C5 . C6 . C7 . 121.4(12) yes
C6 . C7 . C8 . 119.2(13) yes
C3 . C8 . C7 . 119.9(12) yes
P3 . C9 . C10 . 117.8(8) yes
P3 . C9 . C14 . 121.6(8) yes
C10 . C9 . C14 . 120.5(9) yes
C9 . C10 . C11 . 117.4(10) yes
C10 . C11 . C12 . 121.3(10) yes
C11 . C12 . C13 . 120.7(10) yes
C12 . C13 . C14 . 120.7(10) yes
C9 . C14 . C13 . 119.4(10) yes
P3 . C15 . C16 . 118.0(8) yes
P3 . C15 . C20 . 122.8(7) yes
C16 . C15 . C20 . 119.1(9) yes
C15 . C16 . C17 . 121.0(10) yes
C16 . C17 . C18 . 119.4(10) yes
C17 . C18 . C19 . 120.8(10) yes
C18 . C19 . C20 . 119.2(10) yes
C15 . C20 . C19 . 120.4(9) yes
P4 . C21 . C22 . 121.7(8) yes
P4 . C21 . C26 . 119.7(8) yes
C22 . C21 . C26 . 118.6(9) yes
C21 . C22 . C23 . 120.9(12) yes
C22 . C23 . C24 . 119.5(12) yes
C23 . C24 . C25 . 120.4(11) yes
C24 . C25 . C26 . 121.1(12) yes
C21 . C26 . C25 . 119.6(11) yes
P4 . C27 . C28 . 120.1(8) yes
P4 . C27 . C32 . 120.6(8) yes
C28 . C27 . C32 . 119.0(10) yes
C27 . C28 . C29 . 120.9(11) yes
C28 . C29 . C30 . 119.7(11) yes
C29 . C30 . C31 . 120.4(11) yes
C30 . C31 . C32 . 119.2(11) yes
C27 . C32 . C31 . 120.6(10) yes
P4 . C33 . C34 . 120.3(8) yes
P4 . C33 . C38 . 119.3(8) yes
C34 . C33 . C38 . 120.4(10) yes
C33 . C34 . C35 . 119.7(10) yes
C34 . C35 . C36 . 119.7(11) yes
C35 . C36 . C37 . 121.1(11) yes
C36 . C37 . C38 . 119.5(11) yes
C33 . C38 . C37 . 119.5(10) yes

loop_
_geom_bond_atom_site_label_1
_geom_bond_site_symmetry_1
_geom_bond_atom_site_label_2
_geom_bond_site_symmetry_2
_geom_bond_distance
_geom_bond_publ_flag
Ir1 . O1 . 2.065(6) yes
Ir1 . O2 . 2.042(7) yes
Ir1 . C1 . 1.831(11) yes
Ir1 . C2 . 1.82(1) yes
Cl1 . C39 . 1.78(3) yes
P1 . O1 . 1.508(7) yes
P1 . O3 . 1.463(7) yes
P1 . O4 . 1.621(7) yes
P2 . O2 . 1.509(7) yes
P2 . O4 . 1.601(7) yes
P2 . O5 . 1.454(8) yes
P2 . O6 . 1.603(7) yes
P3 . N1 . 1.582(9) yes
P3 . C3 . 1.80(1) yes
P3 . C9 . 1.80(1) yes
P3 . C15 . 1.80(1) yes
P4 . N1 . 1.594(9) yes
P4 . C21 . 1.794(9) yes
P4 . C27 . 1.80(1) yes
P4 . C33 . 1.81(1) yes
O7 . C1 . 1.145(13) yes
O8 . C2 . 1.144(12) yes
C3 . C4 . 1.399(15) yes
C3 . C8 . 1.394(15) yes
C4 . C5 . 1.404(16) yes
C5 . C6 . 1.38(2) yes
C6 . C7 . 1.40(2) yes
C7 . C8 . 1.391(16) yes
C9 . C10 . 1.433(14) yes
C9 . C14 . 1.373(14) yes
C10 . C11 . 1.397(15) yes
C11 . C12 . 1.368(16) yes
C12 . C13 . 1.361(16) yes
C13 . C14 . 1.398(14) yes
C15 . C16 . 1.392(14) yes
C15 . C20 . 1.395(14) yes
C16 . C17 . 1.385(15) yes
C17 . C18 . 1.385(16) yes
C18 . C19 . 1.395(15) yes
C19 . C20 . 1.397(14) yes
C21 . C22 . 1.410(16) yes
C21 . C26 . 1.398(15) yes
C22 . C23 . 1.381(16) yes
C23 . C24 . 1.37(2) yes
C24 . C25 . 1.39(2) yes
C25 . C26 . 1.374(16) yes
C27 . C28 . 1.394(15) yes
C27 . C32 . 1.386(14) yes
C28 . C29 . 1.376(15) yes
C29 . C30 . 1.382(18) yes
C30 . C31 . 1.395(17) yes
C31 . C32 . 1.389(15) yes
C33 . C34 . 1.398(15) yes
C33 . C38 . 1.398(14) yes
C34 . C35 . 1.394(15) yes
C35 . C36 . 1.391(16) yes
C36 . C37 . 1.383(17) yes
C37 . C38 . 1.405(15) yes

loop_
_geom_contact_atom_site_label_1
_geom_contact_site_symmetry_1
_geom_contact_atom_site_label_2
_geom_contact_site_symmetry_2
_geom_contact_distance
_geom_contact_publ_flag
Ir1 . P1 . 3.207(3) yes
Ir1 . P2 . 3.287(3) yes
Ir1 . O1 . 2.065(6) yes
Ir1 . O2 . 2.042(7) yes
Ir1 . O4 . 3.529(6) yes
Ir1 . O7 . 2.976(8) yes
Ir1 . O8 . 2.966(8) yes
Ir1 . C1 . 1.831(11) yes
Ir1 . C2 . 1.82(1) yes
Cl1 . O7 2_666 3.291(11) yes
Cl1 . O8 2_666 3.599(11) yes
Cl1 . C1 2_666 3.496(12) yes
Cl1 . C39 . 1.78(3) yes
Cl1 . C39 2_666 2.65(3) yes
P1 . P2 . 2.930(3) yes
P1 . P2 2_675 2.966(3) yes
P1 . O1 . 1.508(7) yes
P1 . O2 . 3.235(7) yes
P1 . O3 . 1.463(7) yes
P1 . O4 . 1.621(7) yes
P1 . O4 2_675 3.197(7) yes
P1 . O6 . 3.568(7) yes
P1 . O6 2_675 1.593(7) yes
P2 . O1 . 3.121(7) yes
P2 . O1 2_675 3.320(7) yes
P2 . O2 . 1.509(7) yes
P2 . O4 . 1.601(7) yes
P2 . O4 2_675 3.474(7) yes
P2 . O5 . 1.454(8) yes
P2 . O6 . 1.603(7) yes
P3 . P4 . 2.927(4) yes
P3 . N1 . 1.582(9) yes
P3 . C3 . 1.80(1) yes
P3 . C4 . 2.774(11) yes
P3 . C8 . 2.770(11) yes
P3 . C9 . 1.80(1) yes
P3 . C10 . 2.776(11) yes
P3 . C14 . 2.78(1) yes
P3 . C15 . 1.80(1) yes
P3 . C16 . 2.746(11) yes
P3 . C20 . 2.81(1) yes
P3 . C27 . 3.50(1) yes
P4 . N1 . 1.594(9) yes
P4 . C15 . 3.551(9) yes
P4 . C21 . 1.794(9) yes
P4 . C22 . 2.803(11) yes
P4 . C26 . 2.767(11) yes
P4 . C27 . 1.80(1) yes
P4 . C28 . 2.775(11) yes
P4 . C32 . 2.777(11) yes
P4 . C33 . 1.81(1) yes
P4 . C34 . 2.786(11) yes
P4 . C38 . 2.772(11) yes
O1 . O2 . 2.791(9) yes
O1 . O3 . 2.58(1) yes
O1 . O4 . 2.517(9) yes
O1 . O4 2_675 3.146(9) yes
O1 . O6 . 3.53(1) yes
O1 . O6 2_675 2.492(9) yes
O1 . C1 . 2.859(12) yes
O1 . C30 1_565 3.510(14) yes
O2 . O4 . 2.539(9) yes
O2 . O5 . 2.529(11) yes
O2 . O6 . 2.470(9) yes
O2 . C2 . 2.779(12) yes
O2 . C7 1_465 3.512(15) yes
O2 . C23 2_666 3.233(13) yes
O3 . O4 . 2.526(9) yes
O3 . O6 2_675 2.499(9) yes
O3 . C8 2_765 3.335(14) yes
O3 . C12 1_455 3.356(13) yes
O3 . C14 2_765 3.341(12) yes
O3 . C20 2_765 3.562(12) yes
O3 . C36 . 3.267(13) yes
O3 . C37 . 3.363(13) yes
O4 . O5 . 2.51(1) yes
O4 . O6 . 2.519(9) yes
O4 . O6 2_675 2.484(9) yes
O4 . C12 1_455 3.519(12) yes
O5 . O6 . 2.51(1) yes
O5 . C18 2_665 3.237(13) yes
O5 . C19 1_465 3.374(13) yes
O5 . C24 2_666 3.458(15) yes
O5 . C31 2_665 3.424(13) yes
O6 . C7 1_465 3.401(14) yes
O6 . C8 1_465 3.331(13) yes
O6 . C19 1_465 3.544(13) yes
O6 . C20 1_465 3.291(12) yes
O7 . C1 . 1.145(13) yes
O7 . C2 . 3.453(14) yes
O7 . C25 2_766 3.110(15) yes
O7 . C26 2_766 3.399(14) yes
O7 . C29 1_565 3.367(15) yes
O7 . C30 1_565 3.359(15) yes
O8 . C1 . 3.451(14) yes
O8 . C2 . 1.144(12) yes
O8 . C5 2_766 3.543(15) yes
O8 . C6 2_766 3.325(15) yes
O8 . C22 2_666 3.243(14) yes
O8 . C23 2_666 3.428(15) yes
O8 . C34 2_666 3.571(13) yes
O8 . C39 . 3.332(18) yes
N1 . C3 . 2.805(13) yes
N1 . C4 . 3.098(15) yes
N1 . C9 . 2.768(13) yes
N1 . C10 . 3.098(14) yes
N1 . C15 . 2.843(12) yes
N1 . C16 . 3.391(13) yes
N1 . C21 . 2.763(13) yes
N1 . C26 . 3.095(14) yes
N1 . C27 . 2.865(12) yes
N1 . C28 . 3.570(13) yes
N1 . C33 . 2.787(14) yes
N1 . C38 . 3.048(14) yes
C1 . C2 . 2.549(15) yes
C1 . C30 1_565 3.323(16) yes
C2 . C23 2_666 3.581(16) yes
C2 . C39 . 3.564(18) yes
C3 . C4 . 1.399(15) yes
C3 . C5 . 2.421(15) yes
C3 . C6 . 2.769(16) yes
C3 . C7 . 2.410(16) yes
C3 . C8 . 1.394(15) yes
C3 . C9 . 2.908(14) yes
C3 . C15 . 2.906(14) yes
C3 . C20 . 3.156(14) yes
C4 . C5 . 1.404(16) yes
C4 . C6 . 2.40(2) yes
C4 . C7 . 2.80(2) yes
C4 . C8 . 2.426(18) yes
C5 . C6 . 1.38(2) yes
C5 . C7 . 2.43(2) yes
C5 . C8 . 2.800(18) yes
C6 . C7 . 1.40(2) yes
C6 . C8 . 2.409(18) yes
C7 . C8 . 1.391(16) yes
C8 . C9 . 3.335(15) yes
C8 . C15 . 3.405(15) yes
C8 . C20 . 3.323(15) yes
C9 . C10 . 1.433(14) yes
C9 . C11 . 2.418(14) yes
C9 . C12 . 2.768(14) yes
C9 . C13 . 2.393(14) yes
C9 . C14 . 1.373(14) yes
C9 . C15 . 2.873(14) yes
C9 . C16 . 3.319(14) yes
C10 . C11 . 1.397(15) yes
C10 . C12 . 2.409(16) yes
C10 . C13 . 2.787(16) yes
C10 . C14 . 2.436(15) yes
C11 . C12 . 1.368(16) yes
C11 . C13 . 2.371(17) yes
C11 . C14 . 2.773(15) yes
C12 . C13 . 1.361(16) yes
C12 . C14 . 2.398(15) yes
C13 . C14 . 1.398(14) yes
C14 . C15 . 3.142(14) yes
C14 . C16 . 3.401(15) yes
C15 . C16 . 1.392(14) yes
C15 . C17 . 2.418(14) yes
C15 . C18 . 2.783(15) yes
C15 . C19 . 2.422(14) yes
C15 . C20 . 1.395(14) yes
C15 . C27 . 3.313(13) yes
C15 . C32 . 3.446(14) yes
C16 . C17 . 1.385(15) yes
C16 . C18 . 2.392(16) yes
C16 . C19 . 2.780(15) yes
C16 . C20 . 2.403(14) yes
C16 . C32 . 3.401(14) yes
C17 . C18 . 1.385(16) yes
C17 . C19 . 2.417(15) yes
C17 . C20 . 2.786(14) yes
C18 . C19 . 1.395(15) yes
C18 . C20 . 2.408(14) yes
C18 . C31 . 3.575(15) yes
C19 . C20 . 1.397(14) yes
C19 . C31 . 3.571(15) yes
C21 . C22 . 1.410(16) yes
C21 . C23 . 2.428(15) yes
C21 . C24 . 2.780(14) yes
C21 . C25 . 2.396(15) yes
C21 . C26 . 1.398(15) yes
C21 . C27 . 2.910(14) yes
C21 . C28 . 3.298(15) yes
C21 . C33 . 2.886(13) yes
C21 . C34 . 3.419(14) yes
C22 . C23 . 1.381(16) yes
C22 . C24 . 2.378(17) yes
C22 . C25 . 2.752(19) yes
C22 . C26 . 2.414(18) yes
C22 . C27 . 3.217(15) yes
C22 . C28 . 3.317(16) yes
C23 . C24 . 1.37(2) yes
C23 . C25 . 2.39(2) yes
C23 . C26 . 2.787(18) yes
C24 . C25 . 1.39(2) yes
C24 . C26 . 2.402(17) yes
C25 . C26 . 1.374(16) yes
C27 . C28 . 1.394(15) yes
C27 . C29 . 2.410(15) yes
C27 . C30 . 2.777(16) yes
C27 . C31 . 2.411(15) yes
C27 . C32 . 1.386(14) yes
C27 . C33 . 2.910(14) yes
C27 . C34 . 3.349(15) yes
C28 . C29 . 1.376(15) yes
C28 . C30 . 2.385(16) yes
C28 . C31 . 2.771(16) yes
C28 . C32 . 2.396(15) yes
C29 . C30 . 1.382(18) yes
C29 . C31 . 2.410(17) yes
C29 . C32 . 2.773(16) yes
C30 . C31 . 1.395(17) yes
C30 . C32 . 2.401(17) yes
C31 . C32 . 1.389(15) yes
C32 . C33 . 3.158(15) yes
C32 . C34 . 3.325(15) yes
C33 . C34 . 1.398(15) yes
C33 . C35 . 2.414(15) yes
C33 . C36 . 2.776(15) yes
C33 . C37 . 2.421(15) yes
C33 . C38 . 1.398(14) yes
C34 . C35 . 1.394(15) yes
C34 . C36 . 2.408(15) yes
C34 . C37 . 2.797(16) yes
C34 . C38 . 2.426(15) yes
C35 . C36 . 1.391(16) yes
C35 . C37 . 2.416(18) yes
C35 . C38 . 2.796(16) yes
C36 . C37 . 1.383(17) yes
C36 . C38 . 2.410(16) yes
C37 . C38 . 1.405(15) yes

loop_
_geom_torsion_atom_site_label_1
_geom_torsion_site_symmetry_1
_geom_torsion_atom_site_label_2
_geom_torsion_site_symmetry_2
_geom_torsion_atom_site_label_3
_geom_torsion_site_symmetry_3
_geom_torsion_atom_site_label_4
_geom_torsion_site_symmetry_4
_geom_torsion
_geom_torsion_publ_flag
O3 . P1 . O1 . Ir1 . -73.2(1) yes
O4 . P1 . O1 . Ir1 . 53.1(1) yes
O1 . P1 . O4 . P2 . -4.9(1) yes
O3 . P1 . O4 . P2 . 127.5(1) yes
O4 . P2 . O2 . Ir1 . 21.5(1) yes
O5 . P2 . O2 . Ir1 . 148.0(9) yes
O6 . P2 . O2 . Ir1 . -89.3(1) yes
O2 . P2 . O4 . P1 . -28.3(1) yes
O5 . P2 . O4 . P1 . -158.7(9) yes
O6 . P2 . O4 . P1 . 83.4(1) yes
C3 . P3 . N1 . P4 . -90.1(2) yes
C9 . P3 . N1 . P4 . 150.5(1) yes
C15 . P3 . N1 . P4 . 32.2(2) yes
N1 . P3 . C3 . C4 . 7.9(2) yes
N1 . P3 . C3 . C8 . -173.1(1) yes
C9 . P3 . C3 . C4 . 128.4(2) yes
C9 . P3 . C3 . C8 . -52.7(2) yes
C15 . P3 . C3 . C4 . -118.1(2) yes
C15 . P3 . C3 . C8 . 60.9(2) yes
N1 . P3 . C9 . C10 . 31.0(2) yes
N1 . P3 . C9 . C14 . -152.0(1) yes
C3 . P3 . C9 . C10 . -90.9(2) yes
C3 . P3 . C9 . C14 . 86.2(2) yes
C15 . P3 . C9 . C10 . 154.4(1) yes
C15 . P3 . C9 . C14 . -28.5(2) yes
N1 . P3 . C15 . C16 . 61.1(2) yes
N1 . P3 . C15 . C20 . -115.4(2) yes
C3 . P3 . C15 . C16 . -174.2(1) yes
C3 . P3 . C15 . C20 . 9.3(2) yes
C9 . P3 . C15 . C16 . -59.4(2) yes
C9 . P3 . C15 . C20 . 124.1(2) yes
C21 . P4 . N1 . P3 . 127.6(1) yes
C27 . P4 . N1 . P3 . 5.9(2) yes
C33 . P4 . N1 . P3 . -115.7(1) yes
N1 . P4 . C21 . C22 . -154.9(1) yes
N1 . P4 . C21 . C26 . 28.2(2) yes
C27 . P4 . C21 . C22 . -29.1(2) yes
C27 . P4 . C21 . C26 . 153.9(1) yes
C33 . P4 . C21 . C22 . 86.3(2) yes
C33 . P4 . C21 . C26 . -90.7(2) yes
N1 . P4 . C27 . C28 . 75.7(2) yes
N1 . P4 . C27 . C32 . -98.2(2) yes
C21 . P4 . C27 . C28 . -46.5(2) yes
C21 . P4 . C27 . C32 . 139.6(2) yes
C33 . P4 . C27 . C28 . -161.3(1) yes
C33 . P4 . C27 . C32 . 24.7(2) yes
N1 . P4 . C33 . C34 . 178.5(1) yes
N1 . P4 . C33 . C38 . -2.0(2) yes
C21 . P4 . C33 . C34 . -63.3(2) yes
C21 . P4 . C33 . C38 . 116.3(2) yes
C27 . P4 . C33 . C34 . 52.5(2) yes
C27 . P4 . C33 . C38 . -127.9(2) yes
P3 . C3 . C4 . C5 . 175.4(1) yes
C8 . C3 . C4 . C5 . -3.6(3) yes
P3 . C3 . C8 . C7 . -175.6(1) yes
C4 . C3 . C8 . C7 . 3.4(3) yes
C3 . C4 . C5 . C6 . 1.5(2) yes
C4 . C5 . C6 . C7 . 0.8(3) yes
C5 . C6 . C7 . C8 . -1.0(3) yes
C6 . C7 . C8 . C3 . -1.1(3) yes
P3 . C9 . C10 . C11 . 176.2(1) yes
C14 . C9 . C10 . C11 . -0.9(2) yes
P3 . C9 . C14 . C13 . -178.4(1) yes
C10 . C9 . C14 . C13 . -1.4(2) yes
C9 . C10 . C11 . C12 . 2.1(2) yes
C10 . C11 . C12 . C13 . -0.8(2) yes
C11 . C12 . C13 . C14 . -1.6(2) yes
C12 . C13 . C14 . C9 . 2.7(2) yes
P3 . C15 . C16 . C17 . -177.1(1) yes
C20 . C15 . C16 . C17 . -0.5(2) yes
P3 . C15 . C20 . C19 . 177.8(9) yes
C16 . C15 . C20 . C19 . 1.3(2) yes
C15 . C16 . C17 . C18 . -0.2(2) yes
C16 . C17 . C18 . C19 . 0.1(2) yes
C17 . C18 . C19 . C20 . 0.7(2) yes
C18 . C19 . C20 . C15 . -1.4(2) yes
P4 . C21 . C22 . C23 . -177.8(1) yes
C26 . C21 . C22 . C23 . -0.8(2) yes
P4 . C21 . C26 . C25 . 177.2(1) yes
C22 . C21 . C26 . C25 . 0.1(2) yes
C21 . C22 . C23 . C24 . 1.7(2) yes
C22 . C23 . C24 . C25 . -2.0(3) yes
C23 . C24 . C25 . C26 . 1.4(3) yes
C24 . C25 . C26 . C21 . -0.5(3) yes
P4 . C27 . C28 . C29 . -173.4(1) yes
C32 . C27 . C28 . C29 . 0.6(2) yes
P4 . C27 . C32 . C31 . 172.8(1) yes
C28 . C27 . C32 . C31 . -1.2(2) yes
C27 . C28 . C29 . C30 . 0.9(2) yes
C28 . C29 . C30 . C31 . -1.8(2) yes
C29 . C30 . C31 . C32 . 1.2(2) yes
C30 . C31 . C32 . C27 . 0.3(2) yes
P4 . C33 . C34 . C35 . 179.9(1) yes
C38 . C33 . C34 . C35 . 0.3(2) yes
P4 . C33 . C38 . C37 . -178.5(1) yes
C34 . C33 . C38 . C37 . 1.1(2) yes
C33 . C34 . C35 . C36 . -2.0(2) yes
C34 . C35 . C36 . C37 . 2.5(2) yes
C35 . C36 . C37 . C38 . -1.2(2) yes
C36 . C37 . C38 . C33 . -0.6(2) yes
